data_7001583
loop_
_publ_author_name
'Vicente, Ramon'
'Bitschnau, Brigitte'
'Egger, Andreas'
'Sodin, Beate'
'Mautner, Franz A.'

_publ_section_title
;
 Rational design of manganese-\m-azido 3D compounds by using diazines
 as co-ligands: synthesis, structure and magnetic behaviour
;
_journal_issue 26
_journal_name_full 'Dalton Transactions'
_journal_page_first 5120
_journal_page_last 5126
_journal_paper_doi 10.1039/b900417c
_journal_year 2009
_chemical_formula_moiety 'C5 H6 Mn N8'
_chemical_formula_sum 'C5 H6 Mn N8'
_chemical_formula_weight 233.12
_chemical_name_common (Mn(N3)2(Me-pyz))n
_chemical_name_systematic
;
?
;
_space_group_IT_number 43
_symmetry_cell_setting orthorhombic
_symmetry_space_group_name_Hall 'F 2 -2d'
_symmetry_space_group_name_H-M 'F d d 2'
_atom_sites_solution_hydrogens geom
_atom_sites_solution_primary direct
_atom_sites_solution_secondary difmap
_audit_creation_method SHELXL
_cell_angle_alpha 90.00
_cell_angle_beta 90.00
_cell_angle_gamma 90.00
_cell_formula_units_Z 16
_cell_length_a 15.856(3)
_cell_length_b 30.592(6)
_cell_length_c 7.4310(15)
_cell_measurement_reflns_used 36
_cell_measurement_temperature 103(2)
_cell_measurement_theta_max 14.6
_cell_measurement_theta_min 7.2
_cell_volume 3604.5(12)
_computing_molecular_graphics 'SHELXTL/PC v.5.03 (Sheldrick, 1994)'
_computing_publication_material 'SHELXTL/PC v.5.03 (Sheldrick, 1994)'
_computing_structure_refinement 'SHELXL-93 (Sheldrick, 1993)'
_computing_structure_solution 'SHELXS-86 (Sheldrick, 1990)'
_diffrn_ambient_temperature 103(2)
_diffrn_measured_fraction_theta_full 1.79
_diffrn_measured_fraction_theta_max 1.79
_diffrn_measurement_device 'mod. STOE 4-circle diffractometer'
_diffrn_measurement_method \w-scans
_diffrn_radiation_monochromator graphite
_diffrn_radiation_source 'fine-focus sealed tube'
_diffrn_radiation_type MoK\a
_diffrn_radiation_wavelength 0.71073
_diffrn_reflns_av_R_equivalents 0.0612
_diffrn_reflns_av_sigmaI/netI 0.0770
_diffrn_reflns_limit_h_max 19
_diffrn_reflns_limit_h_min -19
_diffrn_reflns_limit_k_max 10
_diffrn_reflns_limit_k_min -37
_diffrn_reflns_limit_l_max 9
_diffrn_reflns_limit_l_min -9
_diffrn_reflns_number 3878
_diffrn_reflns_theta_full 26.00
_diffrn_reflns_theta_max 26.00
_diffrn_reflns_theta_min 2.89
_diffrn_standards_decay_% 3
_diffrn_standards_interval_count 100
_diffrn_standards_interval_time '100 min'
_diffrn_standards_number 3
_exptl_absorpt_coefficient_mu 1.437
_exptl_absorpt_correction_T_max 0.93
_exptl_absorpt_correction_T_min 0.76
_exptl_absorpt_correction_type refdelf
_exptl_absorpt_process_details DIFABS
_exptl_crystal_colour green
_exptl_crystal_density_diffrn 1.718
_exptl_crystal_description irregular
_exptl_crystal_F_000 1872
_exptl_crystal_size_max 0.30
_exptl_crystal_size_mid 0.08
_exptl_crystal_size_min 0.05
_refine_diff_density_max 0.456
_refine_diff_density_min -0.810
_refine_diff_density_rms 0.090
_refine_ls_abs_structure_details 'Flack H D (1983), Acta Cryst. A39, 876-881'
_refine_ls_abs_structure_Flack -0.06(5)
_refine_ls_extinction_method none
_refine_ls_goodness_of_fit_all 1.123
_refine_ls_goodness_of_fit_ref 1.118
_refine_ls_hydrogen_treatment noref
_refine_ls_matrix_type full
_refine_ls_number_parameters 128
_refine_ls_number_reflns 1721
_refine_ls_number_restraints 1
_refine_ls_restrained_S_all 1.147
_refine_ls_restrained_S_gt 1.117
_refine_ls_R_factor_all 0.0665
_refine_ls_R_factor_gt 0.0512
_refine_ls_shift/esd_mean 0.000
_refine_ls_shift/su_max 0.000
_refine_ls_structure_factor_coef Fsqd
_refine_ls_weighting_details 'calc w=1/[\s^2^(Fo^2^)+(0.0000P)^2^+3.5023P] where P=(Fo^2^+2Fc^2^)/3'
_refine_ls_weighting_scheme calc
_refine_ls_wR_factor_all 0.1042
_refine_ls_wR_factor_ref 0.0940
_reflns_number_gt 1494
_reflns_number_total 1724
_reflns_threshold_expression >2sigma(I)
_cod_data_source_file b900417c.txt
_cod_data_source_block fm409new
_cod_depositor_comments
;
The following automatic conversions were performed:
'_symmetry_cell_setting' value 'Orthorhombic' changed to 'orthorhombic'
according to '/home/saulius/struct/CIF-dictionaries/cif_core.dic'
dictionary named 'cif_core.dic' version 2.4.1 from 2010-06-29.

Automatic conversion script
Id: cif_fix_enum 1527 2010-12-29 10:47:43Z saulius 
;
_cod_original_cell_volume 3604.5(13)
_cod_original_sg_symbol_H-M Fdd2
_cod_database_code 7001583

loop_
_symmetry_equiv_pos_as_xyz
'x, y, z'
'-x, -y, z'
'x+1/4, -y+1/4, z+1/4'
'-x+1/4, y+1/4, z+1/4'
'x, y+1/2, z+1/2'
'-x, -y+1/2, z+1/2'
'x+1/4, -y+3/4, z+3/4'
'-x+1/4, y+3/4, z+3/4'
'x+1/2, y, z+1/2'
'-x+1/2, -y, z+1/2'
'x+3/4, -y+1/4, z+3/4'
'-x+3/4, y+1/4, z+3/4'
'x+1/2, y+1/2, z'
'-x+1/2, -y+1/2, z'
'x+3/4, -y+3/4, z+1/4'
'-x+3/4, y+3/4, z+1/4'

loop_
_atom_site_aniso_label
_atom_site_aniso_U_11
_atom_site_aniso_U_22
_atom_site_aniso_U_33
_atom_site_aniso_U_23
_atom_site_aniso_U_13
_atom_site_aniso_U_12
Mn1 0.0112(2) 0.0120(3) 0.0078(2) 0.0001(3) -0.0004(3) 0.0005(3)
N11 0.008(2) 0.019(2) 0.017(2) 0.002(2) 0.000(2) 0.001(2)
N12 0.018(2) 0.018(2) 0.019(2) 0.005(2) 0.000(2) 0.000(2)
N13 0.017(2) 0.037(3) 0.069(4) 0.009(3) 0.014(2) 0.004(2)
N21 0.018(2) 0.022(2) 0.015(2) 0.000(2) 0.003(2) -0.006(2)
N22 0.019(2) 0.013(2) 0.009(2) 0.004(2) 0.005(2) -0.004(2)
N23 0.038(2) 0.022(2) 0.013(2) -0.002(2) 0.001(2) 0.013(2)
N1 0.012(2) 0.009(2) 0.016(2) -0.001(2) -0.0017(15) 0.001(2)
C1 0.007(2) 0.010(2) 0.016(2) 0.001(2) 0.003(2) -0.001(2)
C2 0.020(2) 0.011(2) 0.011(2) 0.002(2) 0.001(2) -0.002(2)
N2 0.015(2) 0.016(2) 0.005(2) -0.002(2) 0.0006(15) -0.001(2)
C3 0.012(2) 0.013(2) 0.015(2) 0.001(2) 0.000(2) 0.002(2)
C4 0.015(2) 0.017(3) 0.013(3) -0.003(2) 0.005(2) -0.002(2)
C5 0.017(2) 0.027(3) 0.012(2) -0.002(2) 0.003(2) 0.002(2)

loop_
_atom_site_label
_atom_site_type_symbol
_atom_site_fract_x
_atom_site_fract_y
_atom_site_fract_z
_atom_site_U_iso_or_equiv
_atom_site_thermal_displace_type
_atom_site_occupancy
_atom_site_calc_flag
_atom_site_refinement_flags
_atom_site_disorder_group
Mn1 Mn 0.23083(4) 0.19446(2) 0.26330(12) 0.01034(12) Uani 1 d . .
N11 N 0.1642(2) 0.25888(12) 0.2651(6) 0.0145(8) Uani 1 d . .
N12 N 0.0907(2) 0.26377(13) 0.3028(5) 0.0183(10) Uani 1 d . .
N13 N 0.0212(3) 0.2693(2) 0.3392(8) 0.0411(15) Uani 1 d . .
N21 N 0.1051(2) 0.16405(12) 0.2562(6) 0.0184(9) Uani 1 d . .
N22 N 0.0741(2) 0.14146(13) 0.1459(5) 0.0138(9) Uani 1 d . .
N23 N 0.2930(3) 0.13064(13) 0.2849(6) 0.0244(10) Uani 1 d . .
N1 N 0.2417(2) 0.19104(13) -0.0503(6) 0.0125(10) Uani 1 d . .
C1 C 0.3100(3) 0.1831(2) -0.1506(6) 0.0112(10) Uani 1 d . .
C2 C 0.3045(3) 0.1849(2) -0.3387(7) 0.0144(11) Uani 1 d . .
H2 H 0.3531 0.1800 -0.4059 0.017 Uiso 1 calc R .
N2 N 0.2325(2) 0.19346(13) 0.5741(6) 0.0123(11) Uani 1 d . .
C3 C 0.1641(3) 0.2007(2) -0.3241(6) 0.0135(11) Uani 1 d . .
H3 H 0.1126 0.2062 -0.3795 0.016 Uiso 1 calc R .
C4 C 0.1687(3) 0.2001(2) -0.1375(7) 0.0148(12) Uani 1 d . .
H4 H 0.1205 0.2060 -0.0707 0.018 Uiso 1 calc R .
C5 C 0.3938(3) 0.1739(2) -0.0651(7) 0.0187(12) Uani 1 d . .
H5A H 0.4272 0.1563 -0.1447 0.028 Uiso 1 calc R .
H5B H 0.3854 0.1586 0.0463 0.028 Uiso 1 calc R .
H5C H 0.4225 0.2010 -0.0422 0.028 Uiso 1 calc R .

loop_
_atom_type_symbol
_atom_type_description
_atom_type_scat_dispersion_real
_atom_type_scat_dispersion_imag
_atom_type_scat_source
C C 0.0033 0.0016 'International Tables Vol C Tables 4.2.6.8 and 6.1.1.4'
H H 0.0000 0.0000 'International Tables Vol C Tables 4.2.6.8 and 6.1.1.4'
N N 0.0061 0.0033 'International Tables Vol C Tables 4.2.6.8 and 6.1.1.4'
Mn Mn 0.3368 0.7283 'International Tables Vol C Tables 4.2.6.8 and 6.1.1.4'

loop_
_geom_angle_atom_site_label_1
_geom_angle_atom_site_label_2
_geom_angle_atom_site_label_3
_geom_angle
_geom_angle_site_symmetry_1
_geom_angle_site_symmetry_3
_geom_angle_publ_flag
N11 Mn1 N23 103.79(15) 14 . ?
N11 Mn1 N21 164.36(13) 14 . ?
N23 Mn1 N21 91.9(2) . . ?
N11 Mn1 N11 77.56(14) 14 . ?
N23 Mn1 N11 175.2(2) . . ?
N21 Mn1 N11 86.84(14) . . ?
N11 Mn1 N2 89.6(2) 14 . ?
N23 Mn1 N2 84.8(2) . . ?
N21 Mn1 N2 91.7(2) . . ?
N11 Mn1 N2 90.6(2) . . ?
N11 Mn1 N1 88.8(2) 14 . ?
N23 Mn1 N1 90.0(2) . . ?
N21 Mn1 N1 91.3(2) . . ?
N11 Mn1 N1 94.6(2) . . ?
N2 Mn1 N1 174.11(13) . . ?
N12 N11 Mn1 130.8(3) . 14 ?
N12 N11 Mn1 124.5(3) . . ?
Mn1 N11 Mn1 102.44(14) 14 . ?
N13 N12 N11 178.6(5) . . ?
N22 N21 Mn1 130.0(3) . . ?
N23 N22 N21 179.3(5) 11_454 . ?
N22 N23 Mn1 138.8(3) 3 . ?
C1 N1 C4 117.5(4) . . ?
C1 N1 Mn1 128.5(3) . . ?
C4 N1 Mn1 113.9(3) . . ?
N1 C1 C2 119.9(5) . . ?
N1 C1 C5 121.1(4) . . ?
C2 C1 C5 119.0(5) . . ?
N2 C2 C1 122.9(5) 1_554 . ?
N2 C2 H2 118.5 1_554 . ?
C1 C2 H2 118.5 . . ?
C2 N2 C3 116.7(5) 1_556 1_556 ?
C2 N2 Mn1 119.8(3) 1_556 . ?
C3 N2 Mn1 123.6(3) 1_556 . ?
N2 C3 C4 121.3(5) 1_554 . ?
N2 C3 H3 119.4 1_554 . ?
C4 C3 H3 119.4 . . ?
N1 C4 C3 121.7(5) . . ?
N1 C4 H4 119.1 . . ?
C3 C4 H4 119.1 . . ?
C1 C5 H5A 109.5 . . ?
C1 C5 H5B 109.5 . . ?
H5A C5 H5B 109.5 . . ?
C1 C5 H5C 109.5 . . ?
H5A C5 H5C 109.5 . . ?
H5B C5 H5C 109.5 . . ?

loop_
_geom_bond_atom_site_label_1
_geom_bond_atom_site_label_2
_geom_bond_distance
_geom_bond_site_symmetry_2
_geom_bond_publ_flag
Mn1 N11 2.192(4) 14 ?
Mn1 N23 2.193(4) . ?
Mn1 N21 2.201(4) . ?
Mn1 N11 2.236(4) . ?
Mn1 N2 2.310(4) . ?
Mn1 N1 2.339(4) . ?
N11 N12 1.208(5) . ?
N11 Mn1 2.192(4) 14 ?
N12 N13 1.148(6) . ?
N21 N22 1.179(6) . ?
N22 N23 1.175(5) 11_454 ?
N23 N22 1.175(5) 3 ?
N1 C1 1.337(6) . ?
N1 C4 1.354(6) . ?
C1 C2 1.401(6) . ?
C1 C5 1.500(6) . ?
C2 N2 1.338(7) 1_554 ?
C2 H2 0.93 . ?
N2 C2 1.338(7) 1_556 ?
N2 C3 1.340(6) 1_556 ?
C3 N2 1.340(6) 1_554 ?
C3 C4 1.389(6) . ?
C3 H3 0.93 . ?
C4 H4 0.93 . ?
C5 H5A 0.96 . ?
C5 H5B 0.96 . ?
C5 H5C 0.96 . ?

loop_
_geom_torsion_atom_site_label_1
_geom_torsion_atom_site_label_2
_geom_torsion_atom_site_label_3
_geom_torsion_atom_site_label_4
_geom_torsion
_geom_torsion_site_symmetry_1
_geom_torsion_site_symmetry_2
_geom_torsion_site_symmetry_3
_geom_torsion_site_symmetry_4
_geom_torsion_publ_flag
N11 Mn1 N11 N12 -163.6(3) 14 . . . ?
N21 Mn1 N11 N12 17.5(4) . . . . ?
N2 Mn1 N11 N12 -74.1(4) . . . . ?
N1 Mn1 N11 N12 108.6(4) . . . . ?
N11 Mn1 N21 N22 113.9(7) 14 . . . ?
N23 Mn1 N21 N22 -66.6(4) . . . . ?
N11 Mn1 N21 N22 118.0(4) . . . . ?
N2 Mn1 N21 N22 -151.5(4) . . . . ?
N1 Mn1 N21 N22 23.5(4) . . . . ?
N11 Mn1 N23 N22 78.5(5) 14 . . 3 ?
N21 Mn1 N23 N22 -101.4(5) . . . 3 ?
N2 Mn1 N23 N22 -9.9(5) . . . 3 ?
N1 Mn1 N23 N22 167.3(5) . . . 3 ?
N11 Mn1 N1 C1 52.1(4) 14 . . . ?
N23 Mn1 N1 C1 -51.7(4) . . . . ?
N21 Mn1 N1 C1 -143.5(4) . . . . ?
N11 Mn1 N1 C1 129.5(4) . . . . ?
N11 Mn1 N1 C4 -125.2(3) 14 . . . ?
N23 Mn1 N1 C4 131.0(3) . . . . ?
N21 Mn1 N1 C4 39.2(3) . . . . ?
N11 Mn1 N1 C4 -47.8(3) . . . . ?
C4 N1 C1 C2 0.9(7) . . . . ?
C4 N1 C1 C5 178.5(5) . . . . ?
C5 C1 C2 N2 -179.2(4) . . . 1_554 ?
N11 Mn1 N2 C2 -53.2(4) 14 . . 1_556 ?
N23 Mn1 N2 C2 50.7(4) . . . 1_556 ?
N21 Mn1 N2 C2 142.4(4) . . . 1_556 ?
N11 Mn1 N2 C2 -130.7(4) . . . 1_556 ?
N11 Mn1 N2 C3 127.5(4) 14 . . 1_556 ?
N23 Mn1 N2 C3 -128.6(4) . . . 1_556 ?
N21 Mn1 N2 C3 -36.9(4) . . . 1_556 ?
N11 Mn1 N2 C3 49.9(4) . . . 1_556 ?
C1 N1 C4 C3 0.7(7) . . . . ?
Mn1 N1 C4 C3 178.3(4) . . . . ?
